data_2013325
loop_
_publ_author_name
'Lo Presti, Leonardo'
'Soave, Raffaella'
'Destro, Riccardo'

_publ_section_title
;
 The fungal metabolite austdiol
;
_journal_issue 4
_journal_name_full 'Acta Crystallographica Section C'
_journal_page_first o199
_journal_page_last o201
_journal_paper_doi 10.1107/S0108270103005031
_journal_volume 59
_journal_year 2003
_chemical_formula_iupac 'C12 H12 O5'
_chemical_formula_moiety 'C12 H12 O5'
_chemical_formula_sum 'C12 H12 O5'
_chemical_formula_weight 236.22
_chemical_name_common austdiol
_chemical_name_systematic
;
(7R,8S)-7,8-dihydroxy-3,7-dimethyl-6-oxo-7,8-dihydro-
6H-isochromene-5-carbaldehyde
;
_space_group_IT_number 18
_symmetry_cell_setting orthorhombic
_symmetry_space_group_name_Hall 'P 2 2ab'
_symmetry_space_group_name_H-M 'P 21 21 2'
_atom_sites_solution_hydrogens geom
_atom_sites_solution_primary direct
_atom_sites_solution_secondary difmap
_cell_angle_alpha 90.00
_cell_angle_beta 90.00
_cell_angle_gamma 90.00
_cell_formula_units_Z 4
_cell_length_a 8.4480(10)
_cell_length_b 19.9380(10)
_cell_length_c 6.4280(10)
_cell_measurement_reflns_used 60
_cell_measurement_temperature 290(2)
_cell_measurement_theta_max 12.39
_cell_measurement_theta_min 2.05
_cell_volume 1082.7(2)
_computing_cell_refinement XSCANS
_computing_data_collection 'XSCANS (Siemens, 1991)'
_computing_data_reduction XSCANS
_computing_molecular_graphics 'ORTEPIII (Burnett & Johnson, 1996)'
_computing_publication_material SHELXL97
_computing_structure_refinement 'SHELXL97 (Sheldrick, 1997)'
_computing_structure_solution 'SHELXS97 (Sheldrick, 1997)'
_diffrn_ambient_temperature 290(2)
_diffrn_measured_fraction_theta_full .999
_diffrn_measured_fraction_theta_max .999
_diffrn_measurement_device_type 'Siemens P4'
_diffrn_measurement_method 2\q/\w
_diffrn_radiation_monochromator graphite
_diffrn_radiation_source 'fine-focus sealed tube'
_diffrn_radiation_type MoK\a
_diffrn_radiation_wavelength 0.71073
_diffrn_reflns_av_R_equivalents 0.0193
_diffrn_reflns_av_sigmaI/netI 0.0125
_diffrn_reflns_limit_h_max 10
_diffrn_reflns_limit_h_min -10
_diffrn_reflns_limit_k_max 25
_diffrn_reflns_limit_k_min 0
_diffrn_reflns_limit_l_max 8
_diffrn_reflns_limit_l_min -8
_diffrn_reflns_number 6711
_diffrn_reflns_theta_full 27.54
_diffrn_reflns_theta_max 27.54
_diffrn_reflns_theta_min 2.04
_diffrn_standards_decay_% none
_diffrn_standards_interval_count 97
_diffrn_standards_number 3
_exptl_absorpt_coefficient_mu 0.114
_exptl_absorpt_correction_type none
_exptl_crystal_colour 'pale orange'
_exptl_crystal_density_diffrn 1.449
_exptl_crystal_density_meas 1.451
_exptl_crystal_density_method 'flotation in CCl~4~/benzene solution'
_exptl_crystal_description prism
_exptl_crystal_F_000 496
_exptl_crystal_size_max 0.5
_exptl_crystal_size_mid 0.3
_exptl_crystal_size_min 0.23
_refine_diff_density_max .198
_refine_diff_density_min -.210
_refine_ls_extinction_method none
_refine_ls_goodness_of_fit_ref 1.088
_refine_ls_hydrogen_treatment refall
_refine_ls_matrix_type full
_refine_ls_number_parameters 202
_refine_ls_number_reflns 1470
_refine_ls_number_restraints 0
_refine_ls_restrained_S_all 1.088
_refine_ls_R_factor_all 0.0431
_refine_ls_R_factor_gt 0.0356
_refine_ls_shift/su_max 0.001
_refine_ls_shift/su_mean 0.000
_refine_ls_structure_factor_coef Fsqd
_refine_ls_weighting_details 'calc w = 1/[\s^2^(Fo^2^)+(0.0660P)^2^+0.0091P] where P = (Fo^2^+2Fc^2^)/3'
_refine_ls_weighting_scheme calc
_refine_ls_wR_factor_gt 0.0962
_refine_ls_wR_factor_ref 0.1021
_reflns_number_gt 1269
_reflns_number_total 1470
_reflns_threshold_expression I>2\s(I)
_cod_data_source_file na1600.cif
_cod_data_source_block I
_cod_database_code 2013325
_cod_database_fobs_code 2013325

loop_
_symmetry_equiv_pos_as_xyz
'x, y, z'
'-x, -y, z'
'-x+1/2, y+1/2, -z'
'x+1/2, -y+1/2, -z'

loop_
_atom_site_label
_atom_site_fract_x
_atom_site_fract_y
_atom_site_fract_z
_atom_site_U_iso_or_equiv
_atom_site_adp_type
_atom_site_calc_flag
_atom_site_refinement_flags
_atom_site_occupancy
_atom_site_disorder_assembly
_atom_site_disorder_group
_atom_site_type_symbol
O1 0.63584(16) 0.24079(7) 0.2545(3) 0.0471(4) Uani d . 1 . . O
O2 0.03004(16) 0.18916(7) 0.2257(3) 0.0420(4) Uani d . 1 . . O
O3 0.4960(2) 0.43060(8) 0.3096(5) 0.0858(8) Uani d . 1 . . O
O4 0.21085(19) 0.48240(7) 0.2953(4) 0.0563(5) Uani d . 1 . . O
O5 -0.05386(16) 0.38911(8) 0.2661(4) 0.0580(5) Uani d . 1 . . O
C1 0.0107(2) 0.25620(10) 0.2526(3) 0.0387(4) Uani d . 1 . . C
C3 0.1789(2) 0.16363(9) 0.2255(4) 0.0396(5) Uani d . 1 . . C
C4 0.3066(2) 0.20359(9) 0.2405(4) 0.0378(4) Uani d . 1 . . C
C4A 0.2913(2) 0.27448(9) 0.2595(3) 0.0324(4) Uani d . 1 . . C
C5 0.4200(2) 0.31856(9) 0.2679(3) 0.0367(5) Uani d . 1 . . C
C6 0.3927(2) 0.38942(10) 0.2736(4) 0.0469(5) Uani d . 1 . . C
C7 0.2269(2) 0.41612(10) 0.2154(4) 0.0417(5) Uani d . 1 . . C
C8 0.1033(2) 0.37207(10) 0.3222(4) 0.0407(5) Uani d . 1 . . C
C8A 0.1314(2) 0.29917(9) 0.2728(3) 0.0334(4) Uani d . 1 . . C
C9 0.1811(4) 0.08944(11) 0.2036(6) 0.0556(6) Uani d . 1 . . C
C10 0.5850(2) 0.29765(11) 0.2647(4) 0.0403(5) Uani d . 1 . . C
C11 0.2096(3) 0.41641(14) -0.0188(5) 0.0557(6) Uani d . 1 . . C
H1 -0.095(3) 0.2686(12) 0.240(4) 0.052(7) Uiso d . 1 . . H
H4 0.413(2) 0.1814(10) 0.227(4) 0.036(6) Uiso d . 1 . . H
H8 0.115(2) 0.3780(10) 0.482(4) 0.038(5) Uiso d . 1 . . H
H9A 0.137(5) 0.079(2) 0.063(8) 0.123(16) Uiso d . 1 . . H
H9B 0.282(4) 0.0718(15) 0.200(5) 0.074(9) Uiso d . 1 . . H
H9C 0.123(4) 0.0691(15) 0.302(5) 0.072(9) Uiso d . 1 . . H
H10 0.661(3) 0.3347(13) 0.259(4) 0.055(7) Uiso d . 1 . . H
H11A 0.107(4) 0.4372(14) -0.053(5) 0.061(8) Uiso d . 1 . . H
H11B 0.207(3) 0.3751(14) -0.071(4) 0.059(8) Uiso d . 1 . . H
H11C 0.292(4) 0.4403(15) -0.076(5) 0.073(10) Uiso d . 1 . . H
H04 0.309(4) 0.4977(16) 0.303(5) 0.068(8) Uiso d . 1 . . H
H05 -0.074(4) 0.4323(16) 0.287(6) 0.080(10) Uiso d . 1 . . H

loop_
_atom_site_aniso_label
_atom_site_aniso_U_11
_atom_site_aniso_U_22
_atom_site_aniso_U_33
_atom_site_aniso_U_12
_atom_site_aniso_U_13
_atom_site_aniso_U_23
O1 0.0308(7) 0.0453(8) 0.0652(10) 0.0076(6) -0.0014(8) 0.0030(8)
O2 0.0328(7) 0.0330(7) 0.0602(9) -0.0033(5) -0.0006(7) -0.0014(7)
O3 0.0429(9) 0.0382(9) 0.176(2) -0.0082(7) -0.0270(16) -0.0076(12)
O4 0.0412(8) 0.0290(7) 0.0987(14) 0.0018(6) -0.0049(9) -0.0079(8)
O5 0.0302(7) 0.0361(8) 0.1077(15) 0.0060(6) -0.0020(10) -0.0039(11)
C1 0.0287(9) 0.0353(9) 0.0521(12) 0.0021(7) 0.0000(11) 0.0039(10)
C3 0.0356(9) 0.0344(9) 0.0487(12) 0.0023(7) 0.0003(10) 0.0010(9)
C4 0.0310(9) 0.0326(8) 0.0497(11) 0.0040(7) -0.0022(10) -0.0002(9)
C4A 0.0291(8) 0.0325(8) 0.0355(9) 0.0010(7) -0.0007(8) 0.0022(8)
C5 0.0266(8) 0.0353(9) 0.0482(12) 0.0009(7) -0.0038(9) 0.0025(9)
C6 0.0309(9) 0.0347(10) 0.0752(16) -0.0031(8) -0.0034(11) 0.0012(11)
C7 0.0321(9) 0.0291(8) 0.0639(14) 0.0029(7) -0.0021(10) 0.0006(9)
C8 0.0310(9) 0.0334(9) 0.0577(13) 0.0018(8) 0.0024(9) -0.0020(10)
C8A 0.0291(8) 0.0312(8) 0.0400(10) 0.0020(7) -0.0002(9) 0.0021(8)
C9 0.0544(14) 0.0315(10) 0.0809(18) 0.0000(10) 0.0012(15) -0.0025(12)
C10 0.0283(9) 0.0431(10) 0.0495(12) -0.0011(8) -0.0034(10) 0.0046(11)
C11 0.0550(16) 0.0435(12) 0.0685(16) 0.0022(12) 0.0011(13) 0.0132(13)

loop_
_atom_type_symbol
_atom_type_description
_atom_type_scat_dispersion_real
_atom_type_scat_dispersion_imag
_atom_type_scat_source
C C .0033 .0000 'International Tables Vol C Tables 4.2.6.8 and 6.1.1.4'
H H .0000 .0000 'International Tables Vol C Tables 4.2.6.8 and 6.1.1.4'
O O .0106 .0000 'International Tables Vol C Tables 4.2.6.8 and 6.1.1.4'

loop_
_geom_angle_atom_site_label_1
_geom_angle_atom_site_label_2
_geom_angle_atom_site_label_3
_geom_angle
_geom_angle_publ_flag
C3 O2 C1 118.7(2) yes
C7 O4 H04 105(2) no
C8 O5 H05 112(2) no
C4 C3 O2 121.4(2) no
C4 C3 C9 125.9(2) no
O2 C3 C9 112.7(2) no
C3 C4 C4A 121.4(2) no
C3 C4 H4 117.0(10) no
C4A C4 H4 122.0(10) no
C5 C4A C4 123.8(2) no
C5 C4A C8A 120.8(2) no
C4 C4A C8A 115.4(2) no
C4A C5 C6 119.7(2) no
C4A C5 C10 124.3(2) no
C6 C5 C10 115.9(2) no
O3 C6 C5 123.6(2) yes
O3 C6 C7 117.6(2) yes
C5 C6 C7 118.7(2) no
O4 C7 C11 110.3(2) no
O4 C7 C8 107.8(2) no
C11 C7 C8 112.5(2) no
O4 C7 C6 108.6(2) no
C11 C7 C6 109.3(2) no
C8 C7 C6 108.2(2) no
O5 C8 C8A 109.0(2) no
O5 C8 C7 112.8(2) no
C8A C8 C7 110.6(2) no
O5 C8 H8 108.0(10) no
C8A C8 H8 108.0(10) no
C7 C8 H8 108.0(10) no
C1 C8A C4A 119.3(2) no
C1 C8A C8 121.2(2) no
C4A C8A C8 119.3(2) no
C8A C1 O2 123.5(2) yes
C8A C1 H1 125(2) no
O2 C1 H1 111(2) no
C3 C9 H9A 106(2) no
C3 C9 H9B 113(2) no
H9A C9 H9B 104(3) no
C3 C9 H9C 112(2) no
H9A C9 H9C 110(3) no
H9B C9 H9C 111(3) no
O1 C10 C5 127.4(2) yes
O1 C10 H10 118(2) no
C5 C10 H10 114(2) no
C7 C11 H11A 108(2) no
C7 C11 H11B 112(2) no
H11A C11 H11B 107(2) no
C7 C11 H11C 109(2) no
H11A C11 H11C 111(2) no
H11B C11 H11C 110(3) no

loop_
_geom_bond_atom_site_label_1
_geom_bond_atom_site_label_2
_geom_bond_site_symmetry_2
_geom_bond_distance
_geom_bond_publ_flag
O2 C3 . 1.357(2) yes
O2 C1 . 1.358(2) yes
O1 C10 . 1.214(3) yes
O3 C6 . 1.221(3) yes
O4 C7 . 1.424(2) yes
O4 H04 . 0.88(3) no
O5 C8 . 1.417(2) yes
O5 H05 . 0.89(3) no
C3 C4 . 1.345(3) no
C3 C9 . 1.486(3) yes
C4 C4A . 1.425(2) no
C4 H4 . 1.00(2) no
C4A C5 . 1.399(2) no
C4A C8A . 1.441(2) no
C5 C6 . 1.432(3) no
C5 C10 . 1.455(2) no
C6 C7 . 1.544(3) no
C7 C11 . 1.512(4) yes
C7 C8 . 1.528(3) no
C8 C8A . 1.507(3) no
C8 H8 . 1.04(2) no
C8A C1 . 1.338(3) no
C1 H1 . 0.93(3) no
C9 H9A . 1.00(5) no
C9 H9B . 0.92(3) no
C9 H9C . 0.90(3) no
C10 H10 . 0.98(3) no
C11 H11A . 0.99(3) no
C11 H11B . 0.89(3) no
C11 H11C . 0.92(3) no

loop_
_geom_hbond_atom_site_label_D
_geom_hbond_atom_site_label_H
_geom_hbond_atom_site_label_A
_geom_hbond_site_symmetry_A
_geom_hbond_distance_DH
_geom_hbond_distance_HA
_geom_hbond_distance_DA
_geom_hbond_angle_DHA
_geom_hbond_publ_flag
C4 H4 O1 . 1.00(2) 2.23(2) 2.880(2) 121(2) no
C10 H10 O3 . 0.98(2) 2.39(2) 2.770(2) 103.0(10) no
O4 H04 O3 . 0.88(3) 2.07(3) 2.623(2) 119(2) yes
O4 H04 O3 2_665 0.88(3) 2.18(3) 3.025(2) 159(2) yes
O5 H05 O4 2_565 0.89(3) 2.06(3) 2.891(2) 156(3) yes
C10 H10 O5 1_655 0.98(2) 2.64(2) 3.555(2) 155(2) no
C1 H1 O1 1_455 0.93(2) 2.34(2) 3.182(2) 150.0(10) yes
C9 H9A O3 4_455 1.00(5) 2.68(4) 3.672(4) 172(3) no
C11 H11B O1 4_455 0.89(2) 2.66(2) 3.537(2) 167(2) no

loop_
_geom_torsion_atom_site_label_1
_geom_torsion_atom_site_label_2
_geom_torsion_atom_site_label_3
_geom_torsion_atom_site_label_4
_geom_torsion
_geom_torsion_publ_flag
C3 O2 C1 C8A 2.1(3) no
C1 O2 C3 C4 -3.5(3) no
C1 O2 C3 C9 177.6(2) no
O2 C3 C4 C4A 0.7(3) no
C9 C3 C4 C4A 179.5(3) no
C3 C4 C4A C5 -177.6(2) no
C3 C4 C4A C8A 3.3(3) no
C4 C4A C5 C6 176.0(2) no
C8A C4A C5 C6 -4.9(3) no
C4 C4A C5 C10 -1.9(4) no
C8A C4A C5 C10 177.2(2) yes
C4A C5 C6 O3 169.6(3) yes
C10 C5 C6 O3 -12.4(4) no
C4A C5 C6 C7 -15.1(3) no
C10 C5 C6 C7 162.9(2) no
O3 C6 C7 O4 -23.3(3) no
C5 C6 C7 O4 161.1(2) no
O3 C6 C7 C11 97.0(3) no
C5 C6 C7 C11 -78.5(3) no
O3 C6 C7 C8 -140.1(3) no
C5 C6 C7 C8 44.3(3) no
O4 C7 C8 O5 67.3(2) no
C11 C7 C8 O5 -54.5(3) no
C6 C7 C8 O5 -175.4(2) no
O4 C7 C8 C8A -170.3(2) no
C11 C7 C8 C8A 67.8(2) no
C6 C7 C8 C8A -53.0(2) no
O2 C1 C8A C4A 2.0(3) no
O2 C1 C8A C8 -174.2(2) no
C5 C4A C8A C1 176.3(2) yes
C4 C4A C8A C1 -4.5(3) yes
C5 C4A C8A C8 -7.4(3) yes
C4 C4A C8A C8 171.8(2) yes
O5 C8 C8A C1 -21.3(3) no
C7 C8 C8A C1 -145.9(2) no
O5 C8 C8A C4A 162.5(2) no
C7 C8 C8A C4A 37.9(3) no
C4A C5 C10 O1 0.0(4) no
C6 C5 C10 O1 -177.9(2) yes
